data_1573815
_journal_paper_doi 10.1039/D4CP04569F
_chemical_formula_moiety 'C32 H46 Cl4 Cu2 N8 O16, 2(C2 H3 N)'
_chemical_formula_sum 'C36 H52 Cl4 Cu2 N10 O16'
_chemical_formula_weight 1149.75
_space_group_crystal_system monoclinic
_space_group_IT_number 14
_space_group_name_Hall '-P 2ybc'
_space_group_name_H-M_alt 'P 1 21/c 1'
_atom_sites_solution_hydrogens geom
_audit_creation_date 2024-09-05
_audit_creation_method
;
Olex2 1.5
(compiled 2023.08.24 svn.re1ec1418 for OlexSys, GUI svn.r6817)
;
_audit_update_record
;
2024-09-05 deposited with the CCDC.	2025-01-29 downloaded from the CCDC.
;
_cell_angle_alpha 90
_cell_angle_beta 93.215(6)
_cell_angle_gamma 90
_cell_formula_units_Z 2
_cell_length_a 17.628(4)
_cell_length_b 8.5678(18)
_cell_length_c 15.791(3)
_cell_measurement_reflns_used 4437
_cell_measurement_temperature 150(2)
_cell_measurement_theta_max 28.05
_cell_measurement_theta_min 2.31
_cell_volume 2381.2(9)
_computing_cell_refinement 'Bruker SAINT'
_computing_data_collection 'Bruker APEX2'
_computing_data_reduction 'Bruker SAINT'
_computing_molecular_graphics 'Olex2 1.5 (Dolomanov et al., 2009)'
_computing_publication_material 'Olex2 1.5 (Dolomanov et al., 2009)'
_computing_structure_refinement 'SHELXL-2014/7 (Sheldrick, 2014)'
_computing_structure_solution 'SHELXS-97 (Sheldrick 2008)'
_diffrn_ambient_temperature 150(2)
_diffrn_measured_fraction_theta_full 1.000
_diffrn_measured_fraction_theta_max 1.000
_diffrn_measurement_device_type 'Bruker APEX-II CCD'
_diffrn_measurement_method '\f and \w scans'
_diffrn_radiation_type MoK\a
_diffrn_radiation_wavelength 0.71073
_diffrn_reflns_av_R_equivalents 0.1656
_diffrn_reflns_av_unetI/netI 0.0973
_diffrn_reflns_Laue_measured_fraction_full 1.000
_diffrn_reflns_Laue_measured_fraction_max 1.000
_diffrn_reflns_limit_h_max 20
_diffrn_reflns_limit_h_min -20
_diffrn_reflns_limit_k_max 10
_diffrn_reflns_limit_k_min -10
_diffrn_reflns_limit_l_max 17
_diffrn_reflns_limit_l_min -18
_diffrn_reflns_number 29525
_diffrn_reflns_point_group_measured_fraction_full 1.000
_diffrn_reflns_point_group_measured_fraction_max 1.000
_diffrn_reflns_theta_full 25.027
_diffrn_reflns_theta_max 25.027
_diffrn_reflns_theta_min 2.314
_exptl_absorpt_coefficient_mu 1.196
_exptl_absorpt_correction_T_max 0.7457
_exptl_absorpt_correction_T_min 0.5080
_exptl_absorpt_correction_type multi-scan
_exptl_crystal_colour Block
_exptl_crystal_density_diffrn 1.604
_exptl_crystal_description Blue
_exptl_crystal_F_000 1184
_exptl_crystal_size_max 0.097
_exptl_crystal_size_mid 0.071
_exptl_crystal_size_min 0.054
_refine_diff_density_max 0.673
_refine_diff_density_min -0.730
_refine_diff_density_rms 0.111
_refine_ls_extinction_method none
_refine_ls_goodness_of_fit_ref 1.053
_refine_ls_hydrogen_treatment constr
_refine_ls_matrix_type full
_refine_ls_number_parameters 331
_refine_ls_number_reflns 4205
_refine_ls_number_restraints 67
_refine_ls_restrained_S_all 1.069
_refine_ls_R_factor_all 0.1207
_refine_ls_R_factor_gt 0.0689
_refine_ls_shift/su_max 0.000
_refine_ls_shift/su_mean 0.000
_refine_ls_structure_factor_coef Fsqd
_refine_ls_weighting_details 'w=1/[\s^2^(Fo^2^)+(0.0942P)^2^] where P=(Fo^2^+2Fc^2^)/3'
_refine_ls_weighting_scheme calc
_refine_ls_wR_factor_gt 0.1601
_refine_ls_wR_factor_ref 0.1895
_reflns_Friedel_coverage 0.000
_reflns_number_gt 2664
_reflns_number_total 4205
_reflns_threshold_expression 'I > 2\s(I)'
_cod_data_source_file d4cp04569f3.cif
_cod_data_source_block Cu2L2B8
_cod_original_cell_volume 2381.2(8)
_cod_database_code 1573815
_shelx_shelxl_version_number 2014/7
_shelx_space_group_comment
;
The symmetry employed for this shelxl refinement is uniquely defined
by the following loop, which should always be used as a source of
symmetry information in preference to the above space-group names.
They are only intended as comments.
;
_shelx_estimated_absorpt_t_max 0.938
_shelx_estimated_absorpt_t_min 0.893
_olex2_refinement_description
;
1. Restrained distances
 Cl2-O5 \\sim Cl2-O5A
 with sigma of 0.02
 Cu1-N2 \\sim Cu1-N2A
 with sigma of 0.02
 Cl2-O6 \\sim Cl2-O6A
 with sigma of 0.02
 N2-C6 \\sim N2A-C6
 with sigma of 0.02
 N2-C7 \\sim N2A-C7
 with sigma of 0.02
 Cl2-O7 \\sim Cl2-O7A
 with sigma of 0.02
 Cl2-O8 \\sim Cl2-O8A
 with sigma of 0.02
2. Uiso/Uaniso restraints and constraints
Uanis(N2) \\sim Ueq, Uanis(N2A) \\sim Ueq: with sigma of 0.005 and sigma for
terminal atoms of 0.01
Uanis(O7A) \\sim Ueq, Uanis(O7) \\sim Ueq, Uanis(O6A) \\sim Ueq, Uanis(O6)
\\sim Ueq, Uanis(O5) \\sim Ueq, Uanis(O5A) \\sim Ueq, Uanis(O8) \\sim Ueq,
Uanis(O8A) \\sim Ueq: with sigma of 0.005 and sigma for terminal atoms of 0.01
Uanis(O6) = Uanis(O6A)
Uanis(O8A) = Uanis(O8)
Uanis(O5A) = Uanis(O5)
Uanis(O7A) = Uanis(O7)
3. Others
 Sof(O7A)=Sof(O5A)=Sof(O8A)=Sof(O6A)=1-FVAR(1)
 Sof(O5)=Sof(O6)=Sof(O7)=Sof(O8)=FVAR(1)
 Sof(H6BC)=Sof(H6BD)=Sof(H7BC)=Sof(H7BD)=Sof(N2A)=Sof(H2AA)=1-FVAR(2)
 Sof(N2)=Sof(H2)=Sof(H6AA)=Sof(H6AB)=Sof(H7AA)=Sof(H7AB)=FVAR(2)
4.a Ternary CH refined with riding coordinates:
 N2(H2), N2A(H2AA)
4.b Secondary CH2 refined with riding coordinates:
 C6(H6AA,H6AB), C6(H6BC,H6BD), C7(H7AA,H7AB), C7(H7BC,H7BD), N4(H4A,H4B),
 C13(H13A,H13B), C14(H14A,H14B), C15(H15A,H15B), C16(H16A,H16B)
4.c Aromatic/amide H refined with riding coordinates:
 C1(H1), C2(H2A), C3(H3), C4(H4), C9(H9), C10(H10), C11(H11), C12(H12)
4.d Idealised Me refined as rotating group:
 C18(H18A,H18B,H18C)
;
_olex2_submission_special_instructions 'No special instructions were received'

loop_
_space_group_symop_operation_xyz
'x, y, z'
'-x, y+1/2, -z+1/2'
'-x, -y, -z'
'x, -y-1/2, z-1/2'

loop_
_atom_site_label
_atom_site_type_symbol
_atom_site_fract_x
_atom_site_fract_y
_atom_site_fract_z
_atom_site_U_iso_or_equiv
_atom_site_adp_type
_atom_site_occupancy
_atom_site_site_symmetry_order
_atom_site_calc_flag
_atom_site_refinement_flags_posn
_atom_site_refinement_flags_adp
_atom_site_refinement_flags_occupancy
_atom_site_disorder_assembly
_atom_site_disorder_group
Cl1 Cl 0.33706(9) 0.26952(18) 0.28741(10) 0.0444(4) Uani 1 1 d . . . . .
O1 O 0.3680(3) 0.1301(5) 0.2525(3) 0.0714(16) Uani 1 1 d . . . . .
N1 N 0.1751(3) 0.1556(5) 0.4850(3) 0.0347(12) Uani 1 1 d . . . . .
C1 C 0.2020(4) 0.0582(7) 0.5468(4) 0.0442(16) Uani 1 1 d . . . . .
H1 H 0.2440 0.0906 0.5829 0.053 Uiso 1 1 calc R U . . .
Cu1 Cu 0.21307(4) 0.37217(8) 0.45663(5) 0.0378(3) Uani 1 1 d D . . . .
O2 O 0.2940(3) 0.3539(8) 0.2246(4) 0.096(2) Uani 1 1 d . . . . .
N2 N 0.1167(5) 0.3735(9) 0.3817(6) 0.037(3) Uani 0.644(18) 1 d D U P A 1
H2 H 0.0778 0.4259 0.4156 0.045 Uiso 0.644(18) 1 calc R U P A 1
C2 C 0.1704(4) -0.0878(7) 0.5594(5) 0.0496(18) Uani 1 1 d . . . . .
H2A H 0.1913 -0.1548 0.6026 0.060 Uiso 1 1 calc R U . . .
Cl2 Cl 0.08689(10) 0.42723(18) 0.62168(12) 0.0530(5) Uani 1 1 d D . . . .
C3 C 0.1089(4) -0.1346(7) 0.5091(5) 0.0524(19) Uani 1 1 d . . . . .
H3 H 0.0858 -0.2331 0.5175 0.063 Uiso 1 1 calc R U . . .
N3 N 0.2275(3) 0.5817(5) 0.3981(3) 0.0365(12) Uani 1 1 d . . . . .
O3 O 0.2877(3) 0.2292(5) 0.3540(3) 0.0764(18) Uani 1 1 d . . . . .
C4 C 0.0814(4) -0.0352(7) 0.4458(4) 0.0425(16) Uani 1 1 d . . . . .
H4 H 0.0388 -0.0649 0.4098 0.051 Uiso 1 1 calc R U . . .
N5 N 0.3370(4) 0.7407(7) 0.6269(5) 0.0710(19) Uani 1 1 d . . . . .
O4 O 0.3970(3) 0.3645(6) 0.3218(4) 0.0742(16) Uani 1 1 d . . . . .
C5 C 0.1159(3) 0.1079(6) 0.4351(4) 0.0328(13) Uani 1 1 d . . . . .
O5 O 0.1172(5) 0.4897(10) 0.5466(5) 0.078(3) Uani 0.755(8) 1 d D U P B 1
O6 O 0.0315(5) 0.3159(10) 0.5990(6) 0.091(3) Uani 0.755(8) 1 d D U P B 1
C6 C 0.0889(4) 0.2178(7) 0.3661(4) 0.0488(17) Uani 1 1 d D . . . .
H6AA H 0.1063 0.1804 0.3112 0.059 Uiso 0.644(18) 1 calc R U P A 1
H6AB H 0.0326 0.2193 0.3622 0.059 Uiso 0.644(18) 1 calc R U P A 1
H6BC H 0.0754 0.1583 0.3137 0.059 Uiso 0.356(18) 1 calc R U P A 2
H6BD H 0.0427 0.2729 0.3831 0.059 Uiso 0.356(18) 1 calc R U P A 2
C7 C 0.1259(3) 0.4743(7) 0.3081(4) 0.0441(16) Uani 1 1 d D . . . .
H7AA H 0.0758 0.5165 0.2879 0.053 Uiso 0.644(18) 1 calc R U P A 1
H7AB H 0.1464 0.4126 0.2616 0.053 Uiso 0.644(18) 1 calc R U P A 1
H7BC H 0.0740 0.5031 0.3232 0.053 Uiso 0.356(18) 1 calc R U P A 2
H7BD H 0.1247 0.4582 0.2460 0.053 Uiso 0.356(18) 1 calc R U P A 2
O7 O 0.0569(10) 0.5480(13) 0.6712(7) 0.077(3) Uani 0.755(8) 1 d D U P B 1
C8 C 0.1790(3) 0.6065(6) 0.3314(4) 0.0354(14) Uani 1 1 d . . . . .
O8 O 0.1515(4) 0.3510(9) 0.6676(5) 0.076(2) Uani 0.755(8) 1 d D U P B 1
C9 C 0.1772(4) 0.7432(6) 0.2854(4) 0.0402(15) Uani 1 1 d . . . . .
H9 H 0.1414 0.7570 0.2387 0.048 Uiso 1 1 calc R U . . .
C10 C 0.2283(4) 0.8596(7) 0.3082(4) 0.0453(17) Uani 1 1 d . . . . .
H10 H 0.2286 0.9547 0.2773 0.054 Uiso 1 1 calc R U . . .
C11 C 0.2789(4) 0.8354(7) 0.3766(4) 0.0484(17) Uani 1 1 d . . . . .
H11 H 0.3145 0.9144 0.3932 0.058 Uiso 1 1 calc R U . . .
C12 C 0.2780(4) 0.6971(7) 0.4209(4) 0.0453(16) Uani 1 1 d . . . . .
H12 H 0.3131 0.6818 0.4681 0.054 Uiso 1 1 calc R U . . .
N4 N 0.2900(3) 0.4072(5) 0.5529(3) 0.0378(12) Uani 1 1 d . . . . .
H4A H 0.2811 0.5037 0.5743 0.045 Uiso 1 1 calc R U . . .
H4B H 0.2800 0.3372 0.5942 0.045 Uiso 1 1 calc R U . . .
C13 C 0.3722(3) 0.3974(6) 0.5395(4) 0.0394(15) Uani 1 1 d . . . . .
H13A H 0.4007 0.4546 0.5855 0.047 Uiso 1 1 calc R U . . .
H13B H 0.3825 0.4490 0.4852 0.047 Uiso 1 1 calc R U . . .
C14 C 0.4007(4) 0.2320(7) 0.5375(4) 0.0465(17) Uani 1 1 d . . . . .
H14A H 0.3692 0.1720 0.4951 0.056 Uiso 1 1 calc R U . . .
H14B H 0.3950 0.1834 0.5937 0.056 Uiso 1 1 calc R U . . .
C15 C 0.4831(3) 0.2227(7) 0.5158(5) 0.0455(17) Uani 1 1 d . . . . .
H15A H 0.4871 0.2572 0.4564 0.055 Uiso 1 1 calc R U . . .
H15B H 0.5130 0.2964 0.5526 0.055 Uiso 1 1 calc R U . . .
C16 C 0.5178(4) 0.0624(9) 0.5257(6) 0.071(2) Uani 1 1 d . . . . .
H16A H 0.5718 0.0694 0.5120 0.085 Uiso 1 1 calc R U . . .
H16B H 0.5167 0.0318 0.5861 0.085 Uiso 1 1 calc R U . . .
C17 C 0.3813(4) 0.7615(7) 0.6812(5) 0.0508(18) Uani 1 1 d . . . . .
C18 C 0.4373(4) 0.7811(9) 0.7485(5) 0.065(2) Uani 1 1 d . . . . .
H18A H 0.4875 0.7909 0.7252 0.098 Uiso 1 1 calc R U . . .
H18B H 0.4369 0.6904 0.7863 0.098 Uiso 1 1 calc R U . . .
H18C H 0.4263 0.8757 0.7805 0.098 Uiso 1 1 calc R U . . .
O7A O 0.057(3) 0.512(5) 0.691(2) 0.077(3) Uani 0.245(8) 1 d D U P B 2
O5A O 0.1451(13) 0.508(3) 0.585(2) 0.078(3) Uani 0.245(8) 1 d D U P B 2
O8A O 0.0991(15) 0.279(2) 0.6605(15) 0.076(2) Uani 0.245(8) 1 d D U P B 2
O6A O 0.0218(12) 0.403(3) 0.5629(16) 0.091(3) Uani 0.245(8) 1 d D U P B 2
N2A N 0.1473(8) 0.3302(15) 0.3499(9) 0.032(5) Uani 0.356(18) 1 d D U P A 2
H2AA H 0.1814 0.2764 0.3107 0.039 Uiso 0.356(18) 1 calc R U P A 2

loop_
_atom_site_aniso_label
_atom_site_aniso_U_11
_atom_site_aniso_U_22
_atom_site_aniso_U_33
_atom_site_aniso_U_23
_atom_site_aniso_U_13
_atom_site_aniso_U_12
Cl1 0.0579(10) 0.0457(9) 0.0300(9) 0.0015(7) 0.0064(8) -0.0069(8)
O1 0.102(4) 0.050(3) 0.065(4) -0.016(3) 0.030(3) -0.003(3)
N1 0.047(3) 0.029(3) 0.028(3) 0.003(2) 0.005(2) 0.006(2)
C1 0.052(4) 0.039(4) 0.041(4) -0.003(3) 0.001(3) -0.003(3)
Cu1 0.0461(5) 0.0286(4) 0.0382(5) 0.0056(3) -0.0021(3) -0.0047(3)
O2 0.079(4) 0.160(6) 0.050(4) 0.019(4) 0.001(3) 0.047(4)
N2 0.039(4) 0.032(4) 0.042(4) 0.006(3) 0.005(3) -0.002(3)
C2 0.066(5) 0.035(4) 0.049(4) 0.015(3) 0.015(4) 0.008(3)
Cl2 0.0627(11) 0.0333(8) 0.0641(12) -0.0098(8) 0.0130(10) -0.0064(8)
C3 0.056(4) 0.030(3) 0.074(5) 0.004(4) 0.026(4) -0.003(3)
N3 0.046(3) 0.030(3) 0.034(3) 0.000(2) 0.003(2) 0.001(2)
O3 0.133(5) 0.049(3) 0.053(3) -0.009(2) 0.056(3) -0.032(3)
C4 0.042(4) 0.034(3) 0.052(4) -0.006(3) 0.012(3) -0.006(3)
N5 0.085(5) 0.067(4) 0.060(5) -0.019(4) 0.000(4) 0.017(4)
O4 0.067(3) 0.070(4) 0.085(4) -0.019(3) 0.004(3) -0.022(3)
C5 0.038(3) 0.028(3) 0.034(3) -0.001(3) 0.008(3) 0.003(3)
O5 0.073(5) 0.062(4) 0.100(6) 0.027(4) 0.029(4) 0.017(4)
O6 0.096(4) 0.072(5) 0.108(6) -0.025(4) 0.020(4) -0.041(4)
C6 0.057(4) 0.039(4) 0.050(4) 0.005(3) -0.007(3) -0.009(3)
C7 0.045(4) 0.042(4) 0.045(4) 0.015(3) -0.002(3) -0.006(3)
O7 0.065(3) 0.064(6) 0.101(6) -0.039(5) -0.001(5) 0.011(4)
C8 0.042(3) 0.031(3) 0.034(4) -0.001(3) 0.007(3) 0.006(3)
O8 0.079(5) 0.076(4) 0.073(4) -0.007(4) 0.008(4) 0.020(4)
C9 0.053(4) 0.034(3) 0.035(4) 0.004(3) 0.012(3) 0.007(3)
C10 0.069(5) 0.022(3) 0.047(4) 0.007(3) 0.020(4) 0.009(3)
C11 0.061(4) 0.032(3) 0.053(5) 0.003(3) 0.016(4) -0.007(3)
C12 0.055(4) 0.037(3) 0.043(4) 0.000(3) 0.002(3) -0.006(3)
N4 0.046(3) 0.034(3) 0.034(3) 0.000(2) 0.006(2) 0.001(2)
C13 0.041(4) 0.034(3) 0.043(4) -0.002(3) 0.003(3) 0.003(3)
C14 0.054(4) 0.044(4) 0.042(4) 0.000(3) 0.009(3) 0.002(3)
C15 0.041(4) 0.036(3) 0.059(5) -0.008(3) 0.004(3) 0.007(3)
C16 0.053(5) 0.063(5) 0.098(7) -0.021(5) 0.009(4) 0.008(4)
C17 0.059(5) 0.041(4) 0.053(5) -0.004(3) 0.006(4) 0.009(3)
C18 0.067(5) 0.068(5) 0.060(5) -0.007(4) 0.005(4) -0.001(4)
O7A 0.065(3) 0.064(6) 0.101(6) -0.039(5) -0.001(5) 0.011(4)
O5A 0.073(5) 0.062(4) 0.100(6) 0.027(4) 0.029(4) 0.017(4)
O8A 0.079(5) 0.076(4) 0.073(4) -0.007(4) 0.008(4) 0.020(4)
O6A 0.096(4) 0.072(5) 0.108(6) -0.025(4) 0.020(4) -0.041(4)
N2A 0.034(6) 0.032(6) 0.031(6) -0.001(4) 0.005(4) -0.003(4)

loop_
_atom_type_symbol
_atom_type_description
_atom_type_scat_dispersion_real
_atom_type_scat_dispersion_imag
_atom_type_scat_source
C C 0.0033 0.0016 'International Tables Vol C Tables 4.2.6.8 and 6.1.1.4'
H H 0.0000 0.0000 'International Tables Vol C Tables 4.2.6.8 and 6.1.1.4'
Cl Cl 0.1484 0.1585 'International Tables Vol C Tables 4.2.6.8 and 6.1.1.4'
Cu Cu 0.3201 1.2651 'International Tables Vol C Tables 4.2.6.8 and 6.1.1.4'
N N 0.0061 0.0033 'International Tables Vol C Tables 4.2.6.8 and 6.1.1.4'
O O 0.0106 0.0060 'International Tables Vol C Tables 4.2.6.8 and 6.1.1.4'

loop_
_geom_angle_atom_site_label_1
_geom_angle_atom_site_label_2
_geom_angle_atom_site_label_3
_geom_angle
_geom_angle_site_symmetry_1
_geom_angle_site_symmetry_3
_geom_angle_publ_flag
O1 Cl1 O3 109.8(3) . . ?
O2 Cl1 O1 110.8(4) . . ?
O2 Cl1 O3 108.2(4) . . ?
O2 Cl1 O4 109.5(4) . . ?
O4 Cl1 O1 109.5(3) . . ?
O4 Cl1 O3 109.0(3) . . ?
C1 N1 Cu1 128.1(4) . . ?
C5 N1 C1 118.0(5) . . ?
C5 N1 Cu1 113.9(4) . . ?
N1 C1 H1 118.9 . . ?
N1 C1 C2 122.2(6) . . ?
C2 C1 H1 118.9 . . ?
N1 Cu1 N3 162.57(19) . . ?
N2 Cu1 N1 81.8(2) . . ?
N2 Cu1 N3 81.5(2) . . ?
N4 Cu1 N1 100.79(19) . . ?
N4 Cu1 N2 163.3(4) . . ?
N4 Cu1 N3 96.6(2) . . ?
N4 Cu1 N2A 172.3(5) . . ?
N2A Cu1 N1 80.8(3) . . ?
N2A Cu1 N3 81.9(3) . . ?
Cu1 N2 H2 105.7 . . ?
C6 N2 Cu1 111.3(5) . . ?
C6 N2 H2 105.7 . . ?
C6 N2 C7 117.6(7) . . ?
C7 N2 Cu1 110.0(5) . . ?
C7 N2 H2 105.7 . . ?
C1 C2 H2A 120.2 . . ?
C3 C2 C1 119.5(6) . . ?
C3 C2 H2A 120.2 . . ?
O5 Cl2 O8 105.1(5) . . ?
O6 Cl2 O5 109.4(5) . . ?
O6 Cl2 O7 111.3(8) . . ?
O6 Cl2 O8 109.5(5) . . ?
O7 Cl2 O5 110.6(6) . . ?
O7 Cl2 O8 110.8(7) . . ?
O7A Cl2 O6A 104(3) . . ?
O5A Cl2 O7A 112(3) . . ?
O5A Cl2 O8A 121.7(16) . . ?
O5A Cl2 O6A 112.5(17) . . ?
O8A Cl2 O7A 100(2) . . ?
O8A Cl2 O6A 104.0(15) . . ?
C2 C3 H3 120.8 . . ?
C2 C3 C4 118.4(6) . . ?
C4 C3 H3 120.8 . . ?
C8 N3 Cu1 114.0(4) . . ?
C8 N3 C12 118.1(5) . . ?
C12 N3 Cu1 127.9(4) . . ?
C3 C4 H4 120.1 . . ?
C3 C4 C5 119.8(6) . . ?
C5 C4 H4 120.1 . . ?
N1 C5 C4 122.2(6) . . ?
N1 C5 C6 116.3(5) . . ?
C4 C5 C6 121.5(6) . . ?
N2 C6 C5 111.5(6) . . ?
N2 C6 H6AA 109.3 . . ?
N2 C6 H6AB 109.3 . . ?
C5 C6 H6AA 109.3 . . ?
C5 C6 H6AB 109.3 . . ?
C5 C6 H6BC 109.6 . . ?
C5 C6 H6BD 109.6 . . ?
H6AA C6 H6AB 108.0 . . ?
H6BC C6 H6BD 108.1 . . ?
N2A C6 C5 110.3(6) . . ?
N2A C6 H6BC 109.6 . . ?
N2A C6 H6BD 109.6 . . ?
N2 C7 H7AA 109.6 . . ?
N2 C7 H7AB 109.6 . . ?
N2 C7 C8 110.2(6) . . ?
H7AA C7 H7AB 108.1 . . ?
H7BC C7 H7BD 107.8 . . ?
C8 C7 H7AA 109.6 . . ?
C8 C7 H7AB 109.6 . . ?
C8 C7 H7BC 109.0 . . ?
C8 C7 H7BD 109.0 . . ?
N2A C7 H7BC 109.0 . . ?
N2A C7 H7BD 109.0 . . ?
N2A C7 C8 113.0(6) . . ?
N3 C8 C7 115.8(5) . . ?
N3 C8 C9 123.1(6) . . ?
C9 C8 C7 121.1(6) . . ?
C8 C9 H9 120.6 . . ?
C10 C9 C8 118.8(6) . . ?
C10 C9 H9 120.6 . . ?
C9 C10 H10 120.6 . . ?
C11 C10 C9 118.7(6) . . ?
C11 C10 H10 120.6 . . ?
C10 C11 H11 119.9 . . ?
C10 C11 C12 120.2(6) . . ?
C12 C11 H11 119.9 . . ?
N3 C12 C11 121.0(6) . . ?
N3 C12 H12 119.5 . . ?
C11 C12 H12 119.5 . . ?
Cu1 N4 H4A 107.2 . . ?
Cu1 N4 H4B 107.2 . . ?
H4A N4 H4B 106.8 . . ?
C13 N4 Cu1 120.6(4) . . ?
C13 N4 H4A 107.2 . . ?
C13 N4 H4B 107.2 . . ?
N4 C13 H13A 109.0 . . ?
N4 C13 H13B 109.0 . . ?
N4 C13 C14 112.8(5) . . ?
H13A C13 H13B 107.8 . . ?
C14 C13 H13A 109.0 . . ?
C14 C13 H13B 109.0 . . ?
C13 C14 H14A 109.1 . . ?
C13 C14 H14B 109.1 . . ?
C13 C14 C15 112.3(5) . . ?
H14A C14 H14B 107.9 . . ?
C15 C14 H14A 109.1 . . ?
C15 C14 H14B 109.1 . . ?
C14 C15 H15A 108.7 . . ?
C14 C15 H15B 108.7 . . ?
H15A C15 H15B 107.6 . . ?
C16 C15 C14 114.4(6) . . ?
C16 C15 H15A 108.7 . . ?
C16 C15 H15B 108.7 . . ?
C15 C16 H16A 108.1 . . ?
C15 C16 H16B 108.1 . . ?
C16 C16 C15 116.7(9) 3_656 . ?
C16 C16 H16A 108.1 3_656 . ?
C16 C16 H16B 108.1 3_656 . ?
H16A C16 H16B 107.3 . . ?
N5 C17 C18 177.7(7) . . ?
C17 C18 H18A 109.5 . . ?
C17 C18 H18B 109.5 . . ?
C17 C18 H18C 109.5 . . ?
H18A C18 H18B 109.5 . . ?
H18A C18 H18C 109.5 . . ?
H18B C18 H18C 109.5 . . ?
Cu1 N2A H2AA 105.2 . . ?
C6 N2A Cu1 110.6(8) . . ?
C6 N2A H2AA 105.2 . . ?
C7 N2A Cu1 110.6(7) . . ?
C7 N2A C6 118.8(10) . . ?
C7 N2A H2AA 105.2 . . ?

loop_
_geom_bond_atom_site_label_1
_geom_bond_atom_site_label_2
_geom_bond_distance
_geom_bond_site_symmetry_2
_geom_bond_publ_flag
Cl1 O1 1.436(5) . ?
Cl1 O2 1.414(6) . ?
Cl1 O3 1.444(4) . ?
Cl1 O4 1.417(5) . ?
N1 C1 1.350(8) . ?
N1 Cu1 2.031(5) . ?
N1 C5 1.335(7) . ?
C1 H1 0.9500 . ?
C1 C2 1.388(8) . ?
Cu1 N2 2.014(7) . ?
Cu1 N3 2.041(5) . ?
Cu1 N4 2.003(5) . ?
Cu1 N2A 2.023(11) . ?
N2 H2 1.0000 . ?
N2 C6 1.438(9) . ?
N2 C7 1.464(9) . ?
C2 H2A 0.9500 . ?
C2 C3 1.367(10) . ?
Cl2 O5 1.432(7) . ?
Cl2 O6 1.397(7) . ?
Cl2 O7 1.417(7) . ?
Cl2 O8 1.468(7) . ?
Cl2 O7A 1.443(17) . ?
Cl2 O5A 1.388(16) . ?
Cl2 O8A 1.424(16) . ?
Cl2 O6A 1.450(17) . ?
C3 H3 0.9500 . ?
C3 C4 1.380(9) . ?
N3 C8 1.337(7) . ?
N3 C12 1.365(7) . ?
C4 H4 0.9500 . ?
C4 C5 1.384(8) . ?
N5 C17 1.140(9) . ?
C5 C6 1.497(8) . ?
C6 H6AA 0.9900 . ?
C6 H6AB 0.9900 . ?
C6 H6BC 0.9900 . ?
C6 H6BD 0.9900 . ?
C6 N2A 1.443(12) . ?
C7 H7AA 0.9900 . ?
C7 H7AB 0.9900 . ?
C7 H7BC 0.9900 . ?
C7 H7BD 0.9900 . ?
C7 C8 1.501(8) . ?
C7 N2A 1.440(12) . ?
C8 C9 1.378(8) . ?
C9 H9 0.9500 . ?
C9 C10 1.378(8) . ?
C10 H10 0.9500 . ?
C10 C11 1.377(9) . ?
C11 H11 0.9500 . ?
C11 C12 1.377(8) . ?
C12 H12 0.9500 . ?
N4 H4A 0.9100 . ?
N4 H4B 0.9100 . ?
N4 C13 1.480(7) . ?
C13 H13A 0.9900 . ?
C13 H13B 0.9900 . ?
C13 C14 1.503(8) . ?
C14 H14A 0.9900 . ?
C14 H14B 0.9900 . ?
C14 C15 1.513(8) . ?
C15 H15A 0.9900 . ?
C15 H15B 0.9900 . ?
C15 C16 1.509(9) . ?
C16 C16 1.462(14) 3_656 ?
C16 H16A 0.9900 . ?
C16 H16B 0.9900 . ?
C17 C18 1.421(10) . ?
C18 H18A 0.9800 . ?
C18 H18B 0.9800 . ?
C18 H18C 0.9800 . ?
N2A H2AA 1.0000 . ?

loop_
_geom_torsion_atom_site_label_1
_geom_torsion_atom_site_label_2
_geom_torsion_atom_site_label_3
_geom_torsion_atom_site_label_4
_geom_torsion
_geom_torsion_site_symmetry_1
_geom_torsion_site_symmetry_2
_geom_torsion_site_symmetry_3
_geom_torsion_site_symmetry_4
_geom_torsion_publ_flag
N1 C1 C2 C3 -1.4(10) . . . . ?
N1 C5 C6 N2 -17.5(9) . . . . ?
N1 C5 C6 N2A 19.0(11) . . . . ?
C1 N1 C5 C4 1.0(8) . . . . ?
C1 N1 C5 C6 -178.7(5) . . . . ?
C1 C2 C3 C4 1.4(10) . . . . ?
Cu1 N1 C1 C2 179.9(5) . . . . ?
Cu1 N1 C5 C4 -178.7(4) . . . . ?
Cu1 N1 C5 C6 1.5(6) . . . . ?
Cu1 N2 C6 C5 24.6(9) . . . . ?
Cu1 N2 C7 C8 -31.6(8) . . . . ?
Cu1 N3 C8 C7 -3.3(6) . . . . ?
Cu1 N3 C8 C9 177.2(5) . . . . ?
Cu1 N3 C12 C11 -177.5(4) . . . . ?
Cu1 N4 C13 C14 -79.7(6) . . . . ?
N2 C7 C8 N3 23.2(8) . . . . ?
N2 C7 C8 C9 -157.3(7) . . . . ?
C2 C3 C4 C5 -0.2(9) . . . . ?
C3 C4 C5 N1 -1.0(9) . . . . ?
C3 C4 C5 C6 178.7(6) . . . . ?
N3 C8 C9 C10 0.9(9) . . . . ?
C4 C5 C6 N2 162.8(7) . . . . ?
C4 C5 C6 N2A -160.7(9) . . . . ?
C5 N1 C1 C2 0.2(9) . . . . ?
C5 C6 N2A Cu1 -30.0(12) . . . . ?
C5 C6 N2A C7 -159.5(10) . . . . ?
C6 N2 C7 C8 -160.4(7) . . . . ?
C7 N2 C6 C5 152.8(7) . . . . ?
C7 C8 C9 C10 -178.6(6) . . . . ?
C8 N3 C12 C11 0.2(9) . . . . ?
C8 C7 N2A Cu1 22.5(12) . . . . ?
C8 C7 N2A C6 152.1(10) . . . . ?
C8 C9 C10 C11 -0.5(9) . . . . ?
C9 C10 C11 C12 0.0(9) . . . . ?
C10 C11 C12 N3 0.2(10) . . . . ?
C12 N3 C8 C7 178.8(5) . . . . ?
C12 N3 C8 C9 -0.7(8) . . . . ?
N4 C13 C14 C15 174.8(5) . . . . ?
C13 C14 C15 C16 171.3(6) . . . . ?
C14 C15 C16 C16 59.9(12) . . . 3_656 ?
N2A C7 C8 N3 -13.0(11) . . . . ?
N2A C7 C8 C9 166.5(9) . . . . ?
